data_4026619
loop_
_publ_author_name
'Carin C. C. Johansson Seechurn'
'S\'ebastien L. Parisel'
'Thomas J. Colacot'

_publ_section_title
;
 Air-Stable Pd(R-allyl)LCl (L= Q-Phos, P(t-Bu)3, etc.) Systems for C-C/N
 Couplings: Insight into the Structure-Activity Relationship and Catalyst
 Activation Pathway
;
_journal_name_full 'Journal of Organic Chemistry'
_journal_page_first 7918
_journal_page_last 7932
_journal_paper_doi 10.1021/jo2013324
_journal_volume 76
_journal_year 2011
_chemical_formula_moiety 'C52 H54 Cl Fe P Pd,0.5(C4 H8 O2)'
_chemical_formula_sum 'C54 H58 Cl Fe O P Pd'
_chemical_formula_weight 951.67
_chemical_name_systematic
; 
 ? 
;
_space_group_IT_number 14
_symmetry_cell_setting monoclinic
_symmetry_space_group_name_Hall '-P 2yn'
_symmetry_space_group_name_H-M 'P 1 21/n 1'
_atom_sites_solution_hydrogens geom
_atom_sites_solution_primary direct
_atom_sites_solution_secondary difmap
_audit_creation_method SHELXL-97
_cell_angle_alpha 90.00
_cell_angle_beta 94.574(1)
_cell_angle_gamma 90.00
_cell_formula_units_Z 4
_cell_length_a 13.6434(2)
_cell_length_b 12.8194(2)
_cell_length_c 28.0436(6)
_cell_measurement_reflns_used 37707
_cell_measurement_temperature 180(2)
_cell_measurement_theta_max 22.46
_cell_measurement_theta_min 1.02
_cell_volume 4889.21(15)
_computing_cell_refinement 'HKL Scalepack (Otwinowski & Minor 1997)'
_computing_data_collection 'Collect (Nonius B.V. 1998)'
_computing_data_reduction
;
 HKL Denzo and Scalepack (Otwinowski & Minor 1997)
;
_computing_publication_material 'SHELXL-97 (Sheldrick 1997)'
_computing_structure_refinement 'SHELXL-97 (Sheldrick 1997)'
_computing_structure_solution 'SIR-92 (Altomare et al. 1994)'
_diffrn_ambient_temperature 180(2)
_diffrn_measured_fraction_theta_full 0.984
_diffrn_measured_fraction_theta_max 0.984
_diffrn_measurement_device_type 'Nonius Kappa CCD'
_diffrn_measurement_method 'Thin slice \w and \f scans'
_diffrn_radiation_source 'fine-focus sealed tube'
_diffrn_radiation_type MoK\a
_diffrn_radiation_wavelength 0.71073
_diffrn_reflns_av_R_equivalents 0.0594
_diffrn_reflns_av_sigmaI/netI 0.0498
_diffrn_reflns_limit_h_max 14
_diffrn_reflns_limit_h_min -14
_diffrn_reflns_limit_k_max 13
_diffrn_reflns_limit_k_min -13
_diffrn_reflns_limit_l_max 30
_diffrn_reflns_limit_l_min -30
_diffrn_reflns_number 19959
_diffrn_reflns_theta_full 22.49
_diffrn_reflns_theta_max 22.49
_diffrn_reflns_theta_min 3.51
_exptl_absorpt_coefficient_mu 0.788
_exptl_absorpt_correction_T_max 0.985
_exptl_absorpt_correction_T_min 0.913
_exptl_absorpt_correction_type multi-scan
_exptl_absorpt_process_details
;
multi-scan from symmetry-related measurements 
 Sortav (Blessing 1995)
;
_exptl_crystal_density_diffrn 1.293
_exptl_crystal_description block
_exptl_crystal_F_000 1976
_exptl_crystal_size_max 0.14
_exptl_crystal_size_mid 0.07
_exptl_crystal_size_min 0.02
_refine_diff_density_max 1.125
_refine_diff_density_min -0.509
_refine_diff_density_rms 0.086
_refine_ls_extinction_method none
_refine_ls_goodness_of_fit_ref 1.072
_refine_ls_hydrogen_treatment constr
_refine_ls_matrix_type full
_refine_ls_number_parameters 528
_refine_ls_number_reflns 6288
_refine_ls_number_restraints 11
_refine_ls_restrained_S_all 1.074
_refine_ls_R_factor_all 0.0705
_refine_ls_R_factor_gt 0.0523
_refine_ls_shift/su_max 1.028
_refine_ls_shift/su_mean 0.007
_refine_ls_structure_factor_coef Fsqd
_refine_ls_weighting_details 'calc w=1/[\s^2^(Fo^2^)+(0.0493P)^2^+19.4555P] where P=(Fo^2^+2Fc^2^)/3'
_refine_ls_weighting_scheme calc
_refine_ls_wR_factor_gt 0.1237
_refine_ls_wR_factor_ref 0.1346
_reflns_number_gt 5078
_reflns_number_total 6288
_reflns_threshold_expression >2sigma(I)
_cod_data_source_file jo2013324_si_003.cif
_cod_data_source_block jm0902
_cod_database_code 4026619

loop_
_symmetry_equiv_pos_as_xyz
'x, y, z'
'-x+1/2, y+1/2, -z+1/2'
'-x, -y, -z'
'x-1/2, -y-1/2, z-1/2'

loop_
_atom_site_label
_atom_site_type_symbol
_atom_site_fract_x
_atom_site_fract_y
_atom_site_fract_z
_atom_site_U_iso_or_equiv
_atom_site_adp_type
_atom_site_occupancy
_atom_site_symmetry_multiplicity
_atom_site_calc_flag
_atom_site_refinement_flags
_atom_site_disorder_assembly
_atom_site_disorder_group
Pd1 Pd 0.73157(3) 0.36035(4) 0.205281(16) 0.03349(17) Uani 1 1 d . . .
Cl1 Cl 0.86731(16) 0.4705(2) 0.19425(6) 0.0791(8) Uani 1 1 d . . .
P1 P 0.64249(10) 0.36288(12) 0.12880(5) 0.0276(4) Uani 1 1 d . . .
Fe1 Fe 0.81087(6) 0.27527(6) 0.03450(3) 0.0246(2) Uani 1 1 d . . .
C1 C 0.8368(5) 0.4325(4) 0.0352(2) 0.0334(15) Uani 1 1 d . . .
H1A H 0.8968 0.4649 0.0286 0.040 Uiso 1 1 calc R . .
C2 C 0.7588(4) 0.4091(4) 0.0014(2) 0.0338(14) Uani 1 1 d . . .
H2A H 0.7571 0.4216 -0.0321 0.041 Uiso 1 1 calc R . .
C3 C 0.6826(4) 0.3634(4) 0.0260(2) 0.0301(13) Uani 1 1 d . . .
H3A H 0.6212 0.3394 0.0118 0.036 Uiso 1 1 calc R . .
C4 C 0.7139(4) 0.3598(4) 0.0761(2) 0.0277(13) Uani 1 1 d . . .
C5 C 0.8118(4) 0.4004(4) 0.0805(2) 0.0278(13) Uani 1 1 d . . .
H5A H 0.8531 0.4049 0.1093 0.033 Uiso 1 1 calc R . .
C6 C 0.8871(6) 0.3601(10) 0.2997(3) 0.098(4) Uani 1 1 d . . .
H6A H 0.8933 0.3734 0.3342 0.147 Uiso 1 1 calc R . .
H6B H 0.9206 0.4155 0.2832 0.147 Uiso 1 1 calc R . .
H6C H 0.9170 0.2927 0.2931 0.147 Uiso 1 1 calc R . .
C7 C 0.7865(6) 0.3585(7) 0.2831(2) 0.061(2) Uani 1 1 d . . .
H7A H 0.7596 0.4264 0.2783 0.073 Uiso 1 1 calc R . .
C8 C 0.7209(6) 0.2828(7) 0.2727(3) 0.064(2) Uani 1 1 d . . .
H8A H 0.7405 0.2150 0.2833 0.077 Uiso 1 1 calc R . .
C9 C 0.6312(6) 0.2887(7) 0.2495(2) 0.067(2) Uani 1 1 d . . .
H9A H 0.6067 0.3541 0.2378 0.081 Uiso 1 1 calc R . .
H9B H 0.5923 0.2276 0.2447 0.081 Uiso 1 1 calc R . .
C10 C 0.8993(4) 0.1557(4) 0.06350(19) 0.0253(13) Uani 1 1 d . . .
C11 C 0.9363(4) 0.1331(4) 0.1137(2) 0.0275(13) Uani 1 1 d . . .
C12 C 0.8784(4) 0.1444(5) 0.1520(2) 0.0360(15) Uani 1 1 d . . .
H12A H 0.8136 0.1715 0.1467 0.043 Uiso 1 1 calc R . .
C13 C 0.9136(5) 0.1168(6) 0.1976(2) 0.0480(18) Uani 1 1 d . . .
H13A H 0.8728 0.1237 0.2233 0.058 Uiso 1 1 calc R . .
C14 C 1.0072(5) 0.0796(6) 0.2060(2) 0.0494(18) Uani 1 1 d . . .
H14A H 1.0311 0.0607 0.2376 0.059 Uiso 1 1 calc R . .
C15 C 1.0676(5) 0.0692(5) 0.1688(2) 0.0419(16) Uani 1 1 d . . .
H15A H 1.1329 0.0440 0.1746 0.050 Uiso 1 1 calc R . .
C16 C 1.0310(4) 0.0960(5) 0.1232(2) 0.0334(14) Uani 1 1 d . . .
H16A H 1.0721 0.0888 0.0976 0.040 Uiso 1 1 calc R . .
C20 C 0.9507(4) 0.2174(4) 0.03034(19) 0.0264(13) Uani 1 1 d . . .
C21 C 1.0471(4) 0.2687(4) 0.0412(2) 0.0294(14) Uani 1 1 d . . .
C22 C 1.0663(4) 0.3328(5) 0.0812(2) 0.0358(15) Uani 1 1 d . . .
H22A H 1.0161 0.3467 0.1019 0.043 Uiso 1 1 calc R . .
C23 C 1.1589(5) 0.3760(5) 0.0905(3) 0.0480(18) Uani 1 1 d . . .
H23A H 1.1713 0.4211 0.1172 0.058 Uiso 1 1 calc R . .
C24 C 1.2328(5) 0.3545(5) 0.0617(3) 0.0502(19) Uani 1 1 d . . .
H24A H 1.2964 0.3834 0.0688 0.060 Uiso 1 1 calc R . .
C25 C 1.2152(5) 0.2916(6) 0.0225(3) 0.0484(18) Uani 1 1 d . . .
H25A H 1.2663 0.2772 0.0024 0.058 Uiso 1 1 calc R . .
C26 C 1.1227(4) 0.2490(5) 0.0124(2) 0.0372(15) Uani 1 1 d . . .
H26A H 1.1109 0.2054 -0.0148 0.045 Uiso 1 1 calc R . .
C30 C 0.8970(4) 0.2124(4) -0.0154(2) 0.0263(13) Uani 1 1 d . . .
C31 C 0.9313(4) 0.2514(4) -0.06125(19) 0.0258(13) Uani 1 1 d . . .
C32 C 0.9587(4) 0.3541(5) -0.0685(2) 0.0338(14) Uani 1 1 d . . .
H32A H 0.9502 0.4048 -0.0445 0.041 Uiso 1 1 calc R . .
C33 C 0.9980(5) 0.3833(5) -0.1102(2) 0.0404(16) Uani 1 1 d . . .
H33A H 1.0155 0.4541 -0.1148 0.048 Uiso 1 1 calc R . .
C34 C 1.0122(5) 0.3113(5) -0.1452(2) 0.0433(17) Uani 1 1 d . . .
H34A H 1.0402 0.3321 -0.1737 0.052 Uiso 1 1 calc R . .
C35 C 0.9857(5) 0.2090(5) -0.1389(2) 0.0452(17) Uani 1 1 d . . .
H35A H 0.9954 0.1588 -0.1630 0.054 Uiso 1 1 calc R . .
C36 C 0.9446(5) 0.1794(5) -0.0971(2) 0.0372(15) Uani 1 1 d . . .
H36A H 0.9253 0.1089 -0.0931 0.045 Uiso 1 1 calc R . .
C40 C 0.8119(4) 0.1475(4) -0.01113(19) 0.0254(13) Uani 1 1 d . . .
C41 C 0.7456(4) 0.1128(4) -0.0522(2) 0.0273(13) Uani 1 1 d . . .
C42 C 0.7455(4) 0.0077(5) -0.0650(2) 0.0378(15) Uani 1 1 d . . .
H42A H 0.7827 -0.0408 -0.0454 0.045 Uiso 1 1 calc R . .
C43 C 0.6920(5) -0.0267(6) -0.1060(2) 0.0504(19) Uani 1 1 d . . .
H43A H 0.6946 -0.0981 -0.1149 0.060 Uiso 1 1 calc R . .
C44 C 0.6346(5) 0.0420(7) -0.1341(3) 0.057(2) Uani 1 1 d . . .
H44A H 0.5971 0.0180 -0.1619 0.069 Uiso 1 1 calc R . .
C45 C 0.6324(5) 0.1461(7) -0.1212(3) 0.055(2) Uani 1 1 d . . .
H45A H 0.5927 0.1939 -0.1401 0.066 Uiso 1 1 calc R . .
C46 C 0.6877(5) 0.1807(5) -0.0810(2) 0.0408(16) Uani 1 1 d . . .
H46A H 0.6863 0.2526 -0.0728 0.049 Uiso 1 1 calc R . .
C50 C 0.8136(4) 0.1118(4) 0.0373(2) 0.0250(13) Uani 1 1 d . . .
C51 C 0.7493(4) 0.0263(4) 0.05285(19) 0.0250(13) Uani 1 1 d . . .
C52 C 0.7889(4) -0.0574(4) 0.0791(2) 0.0322(14) Uani 1 1 d . . .
H52A H 0.8562 -0.0562 0.0907 0.039 Uiso 1 1 calc R . .
C53 C 0.7313(5) -0.1429(5) 0.0886(2) 0.0380(15) Uani 1 1 d . . .
H53A H 0.7593 -0.2002 0.1063 0.046 Uiso 1 1 calc R . .
C54 C 0.6333(5) -0.1446(5) 0.0721(2) 0.0418(16) Uani 1 1 d . . .
H54A H 0.5939 -0.2032 0.0785 0.050 Uiso 1 1 calc R . .
C55 C 0.5925(4) -0.0620(5) 0.0466(2) 0.0378(15) Uani 1 1 d . . .
H55A H 0.5248 -0.0631 0.0358 0.045 Uiso 1 1 calc R . .
C56 C 0.6501(4) 0.0228(4) 0.0367(2) 0.0284(13) Uani 1 1 d . . .
H56A H 0.6216 0.0794 0.0186 0.034 Uiso 1 1 calc R . .
C60 C 0.5872(5) 0.4991(5) 0.1222(2) 0.0374(15) Uani 1 1 d . . .
C61 C 0.6713(5) 0.5755(5) 0.1140(3) 0.0504(18) Uani 1 1 d . . .
H61A H 0.6450 0.6464 0.1105 0.076 Uiso 1 1 calc R . .
H61B H 0.7018 0.5557 0.0848 0.076 Uiso 1 1 calc R . .
H61C H 0.7206 0.5728 0.1413 0.076 Uiso 1 1 calc R . .
C62 C 0.5071(5) 0.5122(6) 0.0806(2) 0.0518(18) Uani 1 1 d . . .
H62A H 0.4828 0.5841 0.0800 0.078 Uiso 1 1 calc R . .
H62B H 0.4527 0.4642 0.0850 0.078 Uiso 1 1 calc R . .
H62C H 0.5351 0.4965 0.0503 0.078 Uiso 1 1 calc R . .
C63 C 0.5454(5) 0.5301(5) 0.1694(2) 0.0452(17) Uani 1 1 d . . .
H63A H 0.5166 0.6001 0.1662 0.068 Uiso 1 1 calc R . .
H63B H 0.5983 0.5302 0.1951 0.068 Uiso 1 1 calc R . .
H63C H 0.4946 0.4800 0.1769 0.068 Uiso 1 1 calc R . .
C70 C 0.5437(4) 0.2599(5) 0.1208(2) 0.0338(14) Uani 1 1 d . . .
C71 C 0.5936(5) 0.1567(5) 0.1362(2) 0.0397(16) Uani 1 1 d . . .
H71A H 0.5455 0.0999 0.1327 0.060 Uiso 1 1 calc R . .
H71B H 0.6197 0.1617 0.1697 0.060 Uiso 1 1 calc R . .
H71C H 0.6476 0.1426 0.1160 0.060 Uiso 1 1 calc R . .
C72 C 0.4996(4) 0.2455(5) 0.0685(2) 0.0426(16) Uani 1 1 d . . .
H72A H 0.4491 0.1910 0.0674 0.064 Uiso 1 1 calc R . .
H72B H 0.5517 0.2252 0.0483 0.064 Uiso 1 1 calc R . .
H72C H 0.4700 0.3113 0.0568 0.064 Uiso 1 1 calc R . .
C73 C 0.4602(4) 0.2823(5) 0.1527(2) 0.0439(17) Uani 1 1 d . . .
H73A H 0.4098 0.2281 0.1480 0.066 Uiso 1 1 calc R . .
H73B H 0.4311 0.3505 0.1444 0.066 Uiso 1 1 calc R . .
H73C H 0.4863 0.2828 0.1863 0.066 Uiso 1 1 calc R . .
C91 C 0.758(3) -0.127(2) -0.3225(11) 0.201(6) Uiso 0.50 1 d PD A -1
H91A H 0.7708 -0.1977 -0.3105 0.302 Uiso 0.50 1 calc PR A -1
H91B H 0.8194 -0.0976 -0.3332 0.302 Uiso 0.50 1 calc PR A -1
H91C H 0.7081 -0.1287 -0.3495 0.302 Uiso 0.50 1 calc PR A -1
C92 C 0.7294(17) -0.0713(19) -0.2901(9) 0.201(6) Uiso 0.50 1 d PD A -1
O93 O 0.6921(18) -0.1115(18) -0.2576(9) 0.201(6) Uiso 0.50 1 d PD A -1
O94 O 0.7513(17) 0.0220(17) -0.2908(9) 0.201(6) Uiso 0.50 1 d PD A -1
C95 C 0.683(2) 0.079(2) -0.2716(15) 0.201(6) Uiso 0.50 1 d PD A -1
H95A H 0.6249 0.0871 -0.2946 0.242 Uiso 0.50 1 calc PR A -1
H95B H 0.6626 0.0445 -0.2424 0.242 Uiso 0.50 1 calc PR A -1
C96 C 0.723(3) 0.167(3) -0.2615(14) 0.201(6) Uiso 0.50 1 d PD A -1
H96A H 0.6732 0.2145 -0.2503 0.302 Uiso 0.50 1 calc PR A -1
H96B H 0.7493 0.1962 -0.2901 0.302 Uiso 0.50 1 calc PR A -1
H96C H 0.7762 0.1581 -0.2363 0.302 Uiso 0.50 1 calc PR A -1

loop_
_atom_site_aniso_label
_atom_site_aniso_U_11
_atom_site_aniso_U_22
_atom_site_aniso_U_33
_atom_site_aniso_U_23
_atom_site_aniso_U_13
_atom_site_aniso_U_12
Pd1 0.0374(3) 0.0388(3) 0.0247(3) 0.0028(2) 0.0049(2) -0.0085(2)
Cl1 0.0827(15) 0.1177(18) 0.0350(10) 0.0155(11) -0.0064(9) -0.0688(14)
P1 0.0271(8) 0.0319(8) 0.0247(8) -0.0009(7) 0.0066(6) -0.0041(7)
Fe1 0.0257(4) 0.0253(4) 0.0234(4) 0.0012(3) 0.0055(3) -0.0029(3)
C1 0.045(4) 0.022(3) 0.036(4) 0.000(3) 0.019(3) -0.010(3)
C2 0.047(4) 0.028(3) 0.027(3) 0.006(3) 0.009(3) 0.005(3)
C3 0.031(3) 0.032(3) 0.028(3) 0.002(3) 0.005(3) 0.002(3)
C4 0.030(3) 0.025(3) 0.028(3) -0.001(3) 0.006(3) 0.000(3)
C5 0.026(3) 0.029(3) 0.029(3) -0.002(3) 0.005(2) -0.004(2)
C6 0.067(6) 0.183(12) 0.041(5) 0.025(6) -0.017(4) -0.037(7)
C7 0.083(6) 0.073(5) 0.024(4) 0.014(4) -0.006(4) -0.025(5)
C8 0.066(5) 0.091(7) 0.035(4) 0.029(4) 0.009(4) -0.009(5)
C9 0.074(6) 0.096(7) 0.031(4) 0.023(4) 0.001(4) -0.034(5)
C10 0.026(3) 0.024(3) 0.027(3) 0.001(2) 0.007(2) 0.001(2)
C11 0.033(3) 0.023(3) 0.027(3) -0.001(3) 0.002(3) -0.001(3)
C12 0.034(3) 0.045(4) 0.029(3) 0.004(3) 0.004(3) 0.005(3)
C13 0.048(4) 0.066(5) 0.031(4) 0.006(3) 0.007(3) 0.007(4)
C14 0.062(5) 0.058(5) 0.027(4) 0.009(3) -0.002(3) 0.000(4)
C15 0.036(4) 0.047(4) 0.041(4) 0.006(3) -0.006(3) 0.000(3)
C16 0.038(4) 0.034(3) 0.029(3) 0.003(3) 0.009(3) 0.001(3)
C20 0.023(3) 0.032(3) 0.024(3) 0.002(3) 0.003(2) 0.004(2)
C21 0.028(3) 0.029(3) 0.032(3) 0.006(3) 0.003(3) 0.001(3)
C22 0.032(4) 0.031(3) 0.044(4) -0.005(3) 0.002(3) 0.001(3)
C23 0.043(4) 0.041(4) 0.058(5) -0.005(3) -0.011(4) -0.004(3)
C24 0.026(4) 0.049(4) 0.073(5) 0.016(4) -0.008(4) -0.007(3)
C25 0.025(4) 0.067(5) 0.053(5) 0.010(4) 0.007(3) 0.002(3)
C26 0.029(4) 0.043(4) 0.039(4) 0.002(3) 0.003(3) -0.002(3)
C30 0.025(3) 0.026(3) 0.029(3) -0.001(3) 0.008(2) 0.001(2)
C31 0.024(3) 0.031(3) 0.022(3) 0.002(3) 0.003(2) 0.002(3)
C32 0.040(4) 0.035(4) 0.028(3) -0.004(3) 0.014(3) -0.009(3)
C33 0.051(4) 0.035(4) 0.037(4) 0.001(3) 0.018(3) -0.011(3)
C34 0.054(4) 0.046(4) 0.032(4) 0.000(3) 0.021(3) -0.005(3)
C35 0.066(5) 0.035(4) 0.037(4) -0.006(3) 0.022(3) -0.008(3)
C36 0.049(4) 0.029(3) 0.034(4) 0.002(3) 0.014(3) -0.004(3)
C40 0.026(3) 0.024(3) 0.027(3) -0.002(3) 0.004(2) -0.003(2)
C41 0.027(3) 0.032(3) 0.024(3) 0.000(3) 0.005(2) -0.007(3)
C42 0.038(4) 0.043(4) 0.033(4) 0.000(3) 0.005(3) -0.010(3)
C43 0.059(5) 0.057(5) 0.037(4) -0.018(4) 0.012(4) -0.029(4)
C44 0.051(5) 0.081(6) 0.038(4) -0.012(4) -0.005(3) -0.030(4)
C45 0.046(4) 0.078(6) 0.039(4) 0.013(4) -0.012(3) -0.009(4)
C46 0.039(4) 0.046(4) 0.037(4) -0.003(3) 0.002(3) -0.004(3)
C50 0.027(3) 0.020(3) 0.029(3) 0.002(2) 0.005(2) 0.000(2)
C51 0.031(3) 0.023(3) 0.021(3) -0.003(2) 0.006(2) -0.001(2)
C52 0.033(3) 0.033(3) 0.031(3) 0.002(3) 0.004(3) 0.001(3)
C53 0.048(4) 0.029(3) 0.036(4) 0.010(3) -0.001(3) -0.004(3)
C54 0.048(4) 0.035(4) 0.041(4) 0.009(3) 0.002(3) -0.014(3)
C55 0.032(3) 0.046(4) 0.035(4) 0.000(3) 0.002(3) -0.009(3)
C56 0.031(3) 0.027(3) 0.027(3) -0.002(3) 0.004(3) -0.004(3)
C60 0.043(4) 0.035(4) 0.036(4) -0.006(3) 0.011(3) 0.004(3)
C61 0.060(5) 0.034(4) 0.060(5) 0.003(3) 0.017(4) 0.003(3)
C62 0.056(4) 0.054(4) 0.044(4) 0.002(4) -0.001(3) 0.014(4)
C63 0.052(4) 0.044(4) 0.042(4) -0.013(3) 0.016(3) 0.003(3)
C70 0.028(3) 0.038(4) 0.036(4) -0.006(3) 0.009(3) -0.009(3)
C71 0.043(4) 0.039(4) 0.038(4) -0.002(3) 0.011(3) -0.014(3)
C72 0.032(4) 0.057(4) 0.039(4) -0.009(3) 0.005(3) -0.010(3)
C73 0.027(3) 0.059(4) 0.048(4) -0.006(3) 0.012(3) -0.012(3)

loop_
_atom_type_symbol
_atom_type_description
_atom_type_scat_dispersion_real
_atom_type_scat_dispersion_imag
_atom_type_scat_source
C C 0.0033 0.0016 'International Tables Vol C Tables 4.2.6.8 and 6.1.1.4'
H H 0.0000 0.0000 'International Tables Vol C Tables 4.2.6.8 and 6.1.1.4'
Cl Cl 0.1484 0.1585 'International Tables Vol C Tables 4.2.6.8 and 6.1.1.4'
Fe Fe 0.3463 0.8444 'International Tables Vol C Tables 4.2.6.8 and 6.1.1.4'
P P 0.1023 0.0942 'International Tables Vol C Tables 4.2.6.8 and 6.1.1.4'
Pd Pd -0.9988 1.0072 'International Tables Vol C Tables 4.2.6.8 and 6.1.1.4'
O O 0.0106 0.0060 'International Tables Vol C Tables 4.2.6.8 and 6.1.1.4'

loop_
_geom_angle_atom_site_label_1
_geom_angle_atom_site_label_2
_geom_angle_atom_site_label_3
_geom_angle
C9 Pd1 C8 36.5(3)
C9 Pd1 C7 67.1(3)
C8 Pd1 C7 35.3(3)
C9 Pd1 Cl1 151.6(2)
C8 Pd1 Cl1 119.9(2)
C7 Pd1 Cl1 85.9(2)
C9 Pd1 P1 103.0(2)
C8 Pd1 P1 137.1(2)
C7 Pd1 P1 168.8(2)
Cl1 Pd1 P1 102.86(6)
C4 P1 C70 108.0(3)
C4 P1 C60 100.0(3)
C70 P1 C60 110.9(3)
C4 P1 Pd1 117.40(19)
C70 P1 Pd1 114.0(2)
C60 P1 Pd1 105.6(2)
C1 Fe1 C2 40.0(2)
C1 Fe1 C5 39.9(2)
C2 Fe1 C5 67.4(2)
C1 Fe1 C20 101.3(2)
C2 Fe1 C20 124.4(2)
C5 Fe1 C20 110.9(2)
C1 Fe1 C30 106.5(2)
C2 Fe1 C30 102.4(2)
C5 Fe1 C30 139.0(2)
C20 Fe1 C30 40.5(2)
C1 Fe1 C10 129.0(2)
C2 Fe1 C10 164.7(2)
C5 Fe1 C10 110.9(2)
C20 Fe1 C10 40.9(2)
C30 Fe1 C10 68.5(2)
C1 Fe1 C40 140.6(2)
C2 Fe1 C40 113.5(2)
C5 Fe1 C40 179.0(2)
C20 Fe1 C40 68.2(2)
C30 Fe1 C40 40.7(2)
C10 Fe1 C40 68.1(2)
C1 Fe1 C3 67.0(2)
C2 Fe1 C3 40.2(2)
C5 Fe1 C3 67.1(2)
C20 Fe1 C3 164.6(2)
C30 Fe1 C3 130.8(2)
C10 Fe1 C3 154.5(2)
C40 Fe1 C3 113.8(2)
C1 Fe1 C50 168.9(2)
C2 Fe1 C50 149.0(2)
C5 Fe1 C50 139.2(2)
C20 Fe1 C50 68.2(2)
C30 Fe1 C50 68.0(2)
C10 Fe1 C50 40.5(2)
C40 Fe1 C50 40.1(2)
C3 Fe1 C50 124.0(2)
C1 Fe1 C4 66.9(2)
C2 Fe1 C4 67.3(2)
C5 Fe1 C4 39.9(2)
C20 Fe1 C4 146.5(2)
C30 Fe1 C4 169.6(2)
C10 Fe1 C4 121.9(2)
C40 Fe1 C4 140.6(2)
C3 Fe1 C4 39.9(2)
C50 Fe1 C4 119.9(2)
C5 C1 C2 108.9(5)
C5 C1 Fe1 70.4(3)
C2 C1 Fe1 70.2(3)
C5 C1 H1A 125.6
C2 C1 H1A 125.6
Fe1 C1 H1A 125.4
C1 C2 C3 107.8(5)
C1 C2 Fe1 69.8(3)
C3 C2 Fe1 71.1(3)
C1 C2 H2A 126.1
C3 C2 H2A 126.1
Fe1 C2 H2A 124.6
C2 C3 C4 108.5(5)
C2 C3 Fe1 68.8(3)
C4 C3 Fe1 71.8(3)
C2 C3 H3A 125.8
C4 C3 H3A 125.8
Fe1 C3 H3A 125.2
C5 C4 C3 106.0(5)
C5 C4 P1 118.3(4)
C3 C4 P1 130.6(4)
C5 C4 Fe1 67.4(3)
C3 C4 Fe1 68.3(3)
P1 C4 Fe1 147.7(3)
C1 C5 C4 108.8(5)
C1 C5 Fe1 69.6(3)
C4 C5 Fe1 72.7(3)
C1 C5 H5A 125.6
C4 C5 H5A 125.6
Fe1 C5 H5A 123.7
C7 C6 H6A 109.5
C7 C6 H6B 109.5
H6A C6 H6B 109.5
C7 C6 H6C 109.5
H6A C6 H6C 109.5
H6B C6 H6C 109.5
C8 C7 C6 134.3(9)
C8 C7 Pd1 68.3(4)
C6 C7 Pd1 124.0(6)
C8 C7 H7A 112.9
C6 C7 H7A 112.9
Pd1 C7 H7A 75.9
C7 C8 C9 129.3(9)
C7 C8 Pd1 76.4(4)
C9 C8 Pd1 70.7(4)
C7 C8 H8A 115.3
C9 C8 H8A 115.4
Pd1 C8 H8A 131.3
C8 C9 Pd1 72.7(4)
C8 C9 H9A 120.0
Pd1 C9 H9A 69.2
C8 C9 H9B 120.0
Pd1 C9 H9B 130.7
H9A C9 H9B 120.0
C20 C10 C50 107.5(5)
C20 C10 C11 124.8(5)
C50 C10 C11 127.3(5)
C20 C10 Fe1 68.9(3)
C50 C10 Fe1 70.5(3)
C11 C10 Fe1 131.2(4)
C16 C11 C12 117.8(5)
C16 C11 C10 119.5(5)
C12 C11 C10 122.7(5)
C13 C12 C11 120.9(6)
C13 C12 H12A 119.6
C11 C12 H12A 119.6
C14 C13 C12 120.2(6)
C14 C13 H13A 119.9
C12 C13 H13A 119.9
C13 C14 C15 120.5(6)
C13 C14 H14A 119.7
C15 C14 H14A 119.7
C16 C15 C14 118.8(6)
C16 C15 H15A 120.6
C14 C15 H15A 120.6
C15 C16 C11 121.9(6)
C15 C16 H16A 119.0
C11 C16 H16A 119.0
C30 C20 C10 108.3(5)
C30 C20 C21 126.0(5)
C10 C20 C21 125.5(5)
C30 C20 Fe1 69.8(3)
C10 C20 Fe1 70.2(3)
C21 C20 Fe1 129.8(4)
C26 C21 C22 118.3(5)
C26 C21 C20 119.4(5)
C22 C21 C20 122.2(5)
C23 C22 C21 119.8(6)
C23 C22 H22A 120.1
C21 C22 H22A 120.1
C24 C23 C22 120.7(7)
C24 C23 H23A 119.6
C22 C23 H23A 119.6
C25 C24 C23 120.1(6)
C25 C24 H24A 119.9
C23 C24 H24A 119.9
C24 C25 C26 119.7(6)
C24 C25 H25A 120.1
C26 C25 H25A 120.1
C21 C26 C25 121.3(6)
C21 C26 H26A 119.3
C25 C26 H26A 119.3
C20 C30 C40 108.0(5)
C20 C30 C31 125.9(5)
C40 C30 C31 125.2(5)
C20 C30 Fe1 69.6(3)
C40 C30 Fe1 70.3(3)
C31 C30 Fe1 133.7(4)
C32 C31 C36 118.2(5)
C32 C31 C30 123.5(5)
C36 C31 C30 118.1(5)
C33 C32 C31 120.7(6)
C33 C32 H32A 119.7
C31 C32 H32A 119.7
C34 C33 C32 120.8(6)
C34 C33 H33A 119.6
C32 C33 H33A 119.6
C33 C34 C35 119.7(6)
C33 C34 H34A 120.1
C35 C34 H34A 120.1
C34 C35 C36 119.7(6)
C34 C35 H35A 120.1
C36 C35 H35A 120.1
C31 C36 C35 120.9(6)
C31 C36 H36A 119.6
C35 C36 H36A 119.6
C50 C40 C30 108.2(5)
C50 C40 C41 127.3(5)
C30 C40 C41 123.9(5)
C50 C40 Fe1 70.6(3)
C30 C40 Fe1 69.0(3)
C41 C40 Fe1 133.1(4)
C46 C41 C42 117.8(5)
C46 C41 C40 123.3(5)
C42 C41 C40 118.7(5)
C43 C42 C41 120.8(6)
C43 C42 H42A 119.6
C41 C42 H42A 119.6
C44 C43 C42 120.5(7)
C44 C43 H43A 119.8
C42 C43 H43A 119.7
C43 C44 C45 119.3(6)
C43 C44 H44A 120.4
C45 C44 H44A 120.3
C46 C45 C44 120.1(7)
C46 C45 H45A 120.0
C44 C45 H45A 120.0
C45 C46 C41 121.5(7)
C45 C46 H46A 119.3
C41 C46 H46A 119.3
C40 C50 C10 108.0(4)
C40 C50 C51 123.2(5)
C10 C50 C51 127.5(5)
C40 C50 Fe1 69.3(3)
C10 C50 Fe1 69.0(3)
C51 C50 Fe1 137.4(4)
C52 C51 C56 118.3(5)
C52 C51 C50 120.8(5)
C56 C51 C50 120.5(5)
C53 C52 C51 120.8(5)
C53 C52 H52A 119.6
C51 C52 H52A 119.6
C54 C53 C52 119.8(6)
C54 C53 H53A 120.1
C52 C53 H53A 120.1
C55 C54 C53 120.3(6)
C55 C54 H54A 119.8
C53 C54 H54A 119.8
C54 C55 C56 119.9(6)
C54 C55 H55A 120.0
C56 C55 H55A 120.0
C55 C56 C51 120.9(6)
C55 C56 H56A 119.6
C51 C56 H56A 119.6
C63 C60 C61 107.3(5)
C63 C60 C62 109.6(5)
C61 C60 C62 107.9(6)
C63 C60 P1 109.0(4)
C61 C60 P1 107.6(4)
C62 C60 P1 115.1(4)
C60 C61 H61A 109.5
C60 C61 H61B 109.5
H61A C61 H61B 109.5
C60 C61 H61C 109.5
H61A C61 H61C 109.5
H61B C61 H61C 109.5
C60 C62 H62A 109.5
C60 C62 H62B 109.5
H62A C62 H62B 109.5
C60 C62 H62C 109.5
H62A C62 H62C 109.5
H62B C62 H62C 109.5
C60 C63 H63A 109.5
C60 C63 H63B 109.5
H63A C63 H63B 109.5
C60 C63 H63C 109.5
H63A C63 H63C 109.5
H63B C63 H63C 109.5
C73 C70 C71 109.3(5)
C73 C70 C72 108.9(5)
C71 C70 C72 107.1(5)
C73 C70 P1 110.9(4)
C71 C70 P1 105.8(4)
C72 C70 P1 114.6(4)
C70 C71 H71A 109.5
C70 C71 H71B 109.5
H71A C71 H71B 109.5
C70 C71 H71C 109.5
H71A C71 H71C 109.5
H71B C71 H71C 109.5
C70 C72 H72A 109.5
C70 C72 H72B 109.5
H72A C72 H72B 109.5
C70 C72 H72C 109.5
H72A C72 H72C 109.5
H72B C72 H72C 109.5
C70 C73 H73A 109.5
C70 C73 H73B 109.5
H73A C73 H73B 109.5
C70 C73 H73C 109.5
H73A C73 H73C 109.5
H73B C73 H73C 109.5
O93 C92 O94 123.3(19)
O93 C92 C91 119.4(19)
O94 C92 C91 116.8(19)
C92 O94 C95 110.3(17)
C96 C95 O94 106(2)
C96 C95 H95A 110.5
O94 C95 H95A 110.4
C96 C95 H95B 110.4
O94 C95 H95B 110.5
H95A C95 H95B 108.7

loop_
_geom_bond_atom_site_label_1
_geom_bond_atom_site_label_2
_geom_bond_distance
Pd1 C9 2.127(7)
Pd1 C8 2.152(7)
Pd1 C7 2.251(6)
Pd1 Cl1 2.3688(18)
Pd1 P1 2.3796(15)
P1 C4 1.836(6)
P1 C70 1.887(6)
P1 C60 1.906(6)
Fe1 C1 2.047(6)
Fe1 C2 2.051(6)
Fe1 C5 2.057(6)
Fe1 C20 2.059(5)
Fe1 C30 2.062(5)
Fe1 C10 2.076(5)
Fe1 C40 2.079(5)
Fe1 C3 2.081(6)
Fe1 C50 2.097(5)
Fe1 C4 2.127(5)
C1 C5 1.401(8)
C1 C2 1.401(9)
C1 H1A 0.9500
C2 C3 1.420(8)
C2 H2A 0.9500
C3 C4 1.435(8)
C3 H3A 0.9500
C4 C5 1.429(8)
C5 H5A 0.9500
C6 C7 1.413(11)
C6 H6A 0.9800
C6 H6B 0.9800
C6 H6C 0.9800
C7 C8 1.338(11)
C7 H7A 0.9500
C8 C9 1.341(11)
C8 H8A 0.9500
C9 H9A 0.9500
C9 H9B 0.9500
C10 C20 1.444(8)
C10 C50 1.445(8)
C10 C11 1.486(8)
C11 C16 1.383(8)
C11 C12 1.392(8)
C12 C13 1.375(9)
C12 H12A 0.9500
C13 C14 1.366(9)
C13 H13A 0.9500
C14 C15 1.387(9)
C14 H14A 0.9500
C15 C16 1.377(9)
C15 H15A 0.9500
C16 H16A 0.9500
C20 C30 1.427(8)
C20 C21 1.480(8)
C21 C26 1.383(8)
C21 C22 1.399(8)
C22 C23 1.385(9)
C22 H22A 0.9500
C23 C24 1.371(10)
C23 H23A 0.9500
C24 C25 1.368(10)
C24 H24A 0.9500
C25 C26 1.384(9)
C25 H25A 0.9500
C26 H26A 0.9500
C30 C40 1.442(8)
C30 C31 1.489(8)
C31 C32 1.388(8)
C31 C36 1.389(8)
C32 C33 1.377(8)
C32 H32A 0.9500
C33 C34 1.372(9)
C33 H33A 0.9500
C34 C35 1.376(9)
C34 H34A 0.9500
C35 C36 1.392(9)
C35 H35A 0.9500
C36 H36A 0.9500
C40 C50 1.431(8)
C40 C41 1.475(8)
C41 C46 1.389(9)
C41 C42 1.395(8)
C42 C43 1.384(9)
C42 H42A 0.9500
C43 C44 1.381(11)
C43 H43A 0.9500
C44 C45 1.384(11)
C44 H44A 0.9500
C45 C46 1.380(9)
C45 H45A 0.9500
C46 H46A 0.9500
C50 C51 1.490(8)
C51 C52 1.387(8)
C51 C56 1.394(8)
C52 C53 1.386(8)
C52 H52A 0.9500
C53 C54 1.380(9)
C53 H53A 0.9500
C54 C55 1.370(9)
C54 H54A 0.9500
C55 C56 1.382(8)
C55 H55A 0.9500
C56 H56A 0.9500
C60 C63 1.533(8)
C60 C61 1.540(9)
C60 C62 1.543(9)
C61 H61A 0.9800
C61 H61B 0.9800
C61 H61C 0.9800
C62 H62A 0.9800
C62 H62B 0.9800
C62 H62C 0.9800
C63 H63A 0.9800
C63 H63B 0.9800
C63 H63C 0.9800
C70 C73 1.532(8)
C70 C71 1.534(9)
C70 C72 1.550(9)
C71 H71A 0.9800
C71 H71B 0.9800
C71 H71C 0.9800
C72 H72A 0.9800
C72 H72B 0.9800
C72 H72C 0.9800
C73 H73A 0.9800
C73 H73B 0.9800
C73 H73C 0.9800
C91 C92 1.24(2)
C91 H91A 0.9825
C91 H91B 0.9824
C91 H91C 0.9824
C92 O93 1.19(2)
C92 O94 1.23(2)
O94 C95 1.32(2)
C95 C96 1.28(2)
C95 H95A 0.9900
C95 H95B 0.9900
C96 H96A 0.9800
C96 H96B 0.9800
C96 H96C 0.9800

loop_
_geom_torsion_atom_site_label_1
_geom_torsion_atom_site_label_2
_geom_torsion_atom_site_label_3
_geom_torsion_atom_site_label_4
_geom_torsion
C9 Pd1 P1 C4 -152.1(3)
C8 Pd1 P1 C4 -136.5(4)
C7 Pd1 P1 C4 -179.1(11)
Cl1 Pd1 P1 C4 39.7(2)
C9 Pd1 P1 C70 -24.4(3)
C8 Pd1 P1 C70 -8.9(4)
C7 Pd1 P1 C70 -51.4(12)
Cl1 Pd1 P1 C70 167.4(2)
C9 Pd1 P1 C60 97.5(3)
C8 Pd1 P1 C60 113.1(4)
C7 Pd1 P1 C60 70.5(12)
Cl1 Pd1 P1 C60 -70.6(2)
C2 Fe1 C1 C5 119.5(5)
C20 Fe1 C1 C5 -109.2(4)
C30 Fe1 C1 C5 -150.7(3)
C10 Fe1 C1 C5 -75.4(4)
C40 Fe1 C1 C5 -178.6(3)
C3 Fe1 C1 C5 81.3(4)
C50 Fe1 C1 C5 -91.9(12)
C4 Fe1 C1 C5 37.8(3)
C5 Fe1 C1 C2 -119.5(5)
C20 Fe1 C1 C2 131.2(3)
C30 Fe1 C1 C2 89.7(4)
C10 Fe1 C1 C2 165.1(3)
C40 Fe1 C1 C2 61.9(5)
C3 Fe1 C1 C2 -38.2(3)
C50 Fe1 C1 C2 148.5(11)
C4 Fe1 C1 C2 -81.7(4)
C5 C1 C2 C3 1.2(7)
Fe1 C1 C2 C3 61.3(4)
C5 C1 C2 Fe1 -60.0(4)
C5 Fe1 C2 C1 37.2(3)
C20 Fe1 C2 C1 -63.4(4)
C30 Fe1 C2 C1 -101.0(4)
C10 Fe1 C2 C1 -49.4(10)
C40 Fe1 C2 C1 -142.4(3)
C3 Fe1 C2 C1 118.0(5)
C50 Fe1 C2 C1 -168.8(4)
C4 Fe1 C2 C1 80.6(4)
C1 Fe1 C2 C3 -118.0(5)
C5 Fe1 C2 C3 -80.8(4)
C20 Fe1 C2 C3 178.6(3)
C30 Fe1 C2 C3 141.0(3)
C10 Fe1 C2 C3 -167.4(8)
C40 Fe1 C2 C3 99.6(4)
C50 Fe1 C2 C3 73.2(5)
C4 Fe1 C2 C3 -37.4(3)
C1 C2 C3 C4 0.6(7)
Fe1 C2 C3 C4 61.1(4)
C1 C2 C3 Fe1 -60.5(4)
C1 Fe1 C3 C2 38.1(4)
C5 Fe1 C3 C2 81.6(4)
C20 Fe1 C3 C2 -4.4(10)
C30 Fe1 C3 C2 -54.3(5)
C10 Fe1 C3 C2 172.3(5)
C40 Fe1 C3 C2 -98.8(4)
C50 Fe1 C3 C2 -143.5(4)
C4 Fe1 C3 C2 119.0(5)
C1 Fe1 C3 C4 -81.0(4)
C2 Fe1 C3 C4 -119.0(5)
C5 Fe1 C3 C4 -37.4(3)
C20 Fe1 C3 C4 -123.4(8)
C30 Fe1 C3 C4 -173.3(3)
C10 Fe1 C3 C4 53.3(7)
C40 Fe1 C3 C4 142.1(3)
C50 Fe1 C3 C4 97.5(4)
C2 C3 C4 C5 -2.2(6)
Fe1 C3 C4 C5 57.0(4)
C2 C3 C4 P1 151.6(5)
Fe1 C3 C4 P1 -149.1(5)
C2 C3 C4 Fe1 -59.2(4)
C70 P1 C4 C5 -157.3(4)
C60 P1 C4 C5 86.8(5)
Pd1 P1 C4 C5 -26.8(5)
C70 P1 C4 C3 51.5(6)
C60 P1 C4 C3 -64.4(6)
Pd1 P1 C4 C3 -178.0(5)
C70 P1 C4 Fe1 -65.2(6)
C60 P1 C4 Fe1 178.9(6)
Pd1 P1 C4 Fe1 65.3(6)
C1 Fe1 C4 C5 -37.9(3)
C2 Fe1 C4 C5 -81.4(4)
C20 Fe1 C4 C5 37.1(5)
C30 Fe1 C4 C5 -90.0(12)
C10 Fe1 C4 C5 84.8(4)
C40 Fe1 C4 C5 178.6(4)
C3 Fe1 C4 C5 -119.1(5)
C50 Fe1 C4 C5 132.3(3)
C1 Fe1 C4 C3 81.3(4)
C2 Fe1 C4 C3 37.7(3)
C5 Fe1 C4 C3 119.1(5)
C20 Fe1 C4 C3 156.3(4)
C30 Fe1 C4 C3 29.1(13)
C10 Fe1 C4 C3 -156.1(3)
C40 Fe1 C4 C3 -62.2(5)
C50 Fe1 C4 C3 -108.5(4)
C1 Fe1 C4 P1 -145.6(7)
C2 Fe1 C4 P1 170.8(7)
C5 Fe1 C4 P1 -107.7(7)
C20 Fe1 C4 P1 -70.6(7)
C30 Fe1 C4 P1 162.3(9)
C10 Fe1 C4 P1 -22.9(7)
C40 Fe1 C4 P1 70.9(7)
C3 Fe1 C4 P1 133.2(7)
C50 Fe1 C4 P1 24.6(7)
C2 C1 C5 C4 -2.6(7)
Fe1 C1 C5 C4 -62.5(4)
C2 C1 C5 Fe1 59.9(4)
C3 C4 C5 C1 3.0(6)
P1 C4 C5 C1 -154.7(4)
Fe1 C4 C5 C1 60.6(4)
C3 C4 C5 Fe1 -57.6(4)
P1 C4 C5 Fe1 144.7(4)
C2 Fe1 C5 C1 -37.3(4)
C20 Fe1 C5 C1 82.5(4)
C30 Fe1 C5 C1 45.6(5)
C10 Fe1 C5 C1 126.4(4)
C40 Fe1 C5 C1 120(12)
C3 Fe1 C5 C1 -81.0(4)
C50 Fe1 C5 C1 162.9(4)
C4 Fe1 C5 C1 -118.4(5)
C1 Fe1 C5 C4 118.4(5)
C2 Fe1 C5 C4 81.1(4)
C20 Fe1 C5 C4 -159.1(3)
C30 Fe1 C5 C4 164.0(3)
C10 Fe1 C5 C4 -115.2(3)
C40 Fe1 C5 C4 -121(12)
C3 Fe1 C5 C4 37.4(3)
C50 Fe1 C5 C4 -78.7(4)
C9 Pd1 C7 C8 24.1(6)
Cl1 Pd1 C7 C8 -165.0(5)
P1 Pd1 C7 C8 52.8(14)
C9 Pd1 C7 C6 153.8(10)
C8 Pd1 C7 C6 129.7(11)
Cl1 Pd1 C7 C6 -35.3(8)
P1 Pd1 C7 C6 -177.6(8)
C6 C7 C8 C9 -167.3(9)
Pd1 C7 C8 C9 -50.4(8)
C6 C7 C8 Pd1 -116.9(9)
C9 Pd1 C8 C7 -140.8(9)
Cl1 Pd1 C8 C7 17.3(6)
P1 Pd1 C8 C7 -166.9(4)
C7 Pd1 C8 C9 140.8(9)
Cl1 Pd1 C8 C9 158.1(5)
P1 Pd1 C8 C9 -26.0(8)
C7 C8 C9 Pd1 52.5(8)
C7 Pd1 C9 C8 -23.3(6)
Cl1 Pd1 C9 C8 -42.7(9)
P1 Pd1 C9 C8 162.1(5)
C1 Fe1 C10 C20 -56.6(4)
C2 Fe1 C10 C20 -17.8(10)
C5 Fe1 C10 C20 -98.3(3)
C30 Fe1 C10 C20 37.6(3)
C40 Fe1 C10 C20 81.6(3)
C3 Fe1 C10 C20 -178.7(5)
C50 Fe1 C10 C20 118.5(5)
C4 Fe1 C10 C20 -141.4(3)
C1 Fe1 C10 C50 -175.2(3)
C2 Fe1 C10 C50 -136.3(8)
C5 Fe1 C10 C50 143.2(3)
C20 Fe1 C10 C50 -118.5(5)
C30 Fe1 C10 C50 -80.9(3)
C40 Fe1 C10 C50 -36.9(3)
C3 Fe1 C10 C50 62.8(6)
C4 Fe1 C10 C50 100.1(3)
C1 Fe1 C10 C11 61.8(6)
C2 Fe1 C10 C11 100.7(9)
C5 Fe1 C10 C11 20.2(6)
C20 Fe1 C10 C11 118.4(6)
C30 Fe1 C10 C11 156.0(6)
C40 Fe1 C10 C11 -160.0(6)
C3 Fe1 C10 C11 -60.2(8)
C50 Fe1 C10 C11 -123.0(6)
C4 Fe1 C10 C11 -23.0(6)
C20 C10 C11 C16 -49.6(8)
C50 C10 C11 C16 122.5(6)
Fe1 C10 C11 C16 -141.2(5)
C20 C10 C11 C12 132.5(6)
C50 C10 C11 C12 -55.3(8)
Fe1 C10 C11 C12 41.0(8)
C16 C11 C12 C13 -1.7(9)
C10 C11 C12 C13 176.2(6)
C11 C12 C13 C14 1.2(10)
C12 C13 C14 C15 0.0(11)
C13 C14 C15 C16 -0.7(10)
C14 C15 C16 C11 0.2(10)
C12 C11 C16 C15 1.0(9)
C10 C11 C16 C15 -176.9(6)
C50 C10 C20 C30 0.6(6)
C11 C10 C20 C30 174.1(5)
Fe1 C10 C20 C30 -59.7(4)
C50 C10 C20 C21 -174.4(5)
C11 C10 C20 C21 -0.9(9)
Fe1 C10 C20 C21 125.3(6)
C50 C10 C20 Fe1 60.3(4)
C11 C10 C20 Fe1 -126.3(5)
C1 Fe1 C20 C30 -102.3(3)
C2 Fe1 C20 C30 -66.4(4)
C5 Fe1 C20 C30 -142.7(3)
C10 Fe1 C20 C30 119.2(5)
C40 Fe1 C20 C30 37.9(3)
C3 Fe1 C20 C30 -63.0(9)
C50 Fe1 C20 C30 81.2(3)
C4 Fe1 C20 C30 -167.2(4)
C1 Fe1 C20 C10 138.5(3)
C2 Fe1 C20 C10 174.4(3)
C5 Fe1 C20 C10 98.1(3)
C30 Fe1 C20 C10 -119.2(5)
C40 Fe1 C20 C10 -81.2(3)
C3 Fe1 C20 C10 177.8(8)
C50 Fe1 C20 C10 -37.9(3)
C4 Fe1 C20 C10 73.6(5)
C1 Fe1 C20 C21 18.4(5)
C2 Fe1 C20 C21 54.2(6)
C5 Fe1 C20 C21 -22.1(6)
C30 Fe1 C20 C21 120.6(6)
C10 Fe1 C20 C21 -120.2(6)
C40 Fe1 C20 C21 158.6(6)
C3 Fe1 C20 C21 57.7(11)
C50 Fe1 C20 C21 -158.1(6)
C4 Fe1 C20 C21 -46.6(7)
C30 C20 C21 C26 -48.4(8)
C10 C20 C21 C26 125.7(6)
Fe1 C20 C21 C26 -141.3(5)
C30 C20 C21 C22 135.0(6)
C10 C20 C21 C22 -50.9(8)
Fe1 C20 C21 C22 42.1(8)
C26 C21 C22 C23 1.1(9)
C20 C21 C22 C23 177.8(6)
C21 C22 C23 C24 -1.7(10)
C22 C23 C24 C25 1.4(10)
C23 C24 C25 C26 -0.6(10)
C22 C21 C26 C25 -0.3(9)
C20 C21 C26 C25 -177.0(6)
C24 C25 C26 C21 0.0(10)
C10 C20 C30 C40 -0.2(6)
C21 C20 C30 C40 174.8(5)
Fe1 C20 C30 C40 -60.1(4)
C10 C20 C30 C31 -170.3(5)
C21 C20 C30 C31 4.7(9)
Fe1 C20 C30 C31 129.9(6)
C10 C20 C30 Fe1 59.9(4)
C21 C20 C30 Fe1 -125.1(6)
C1 Fe1 C30 C20 88.1(4)
C2 Fe1 C30 C20 129.3(3)
C5 Fe1 C30 C20 59.5(5)
C10 Fe1 C30 C20 -37.9(3)
C40 Fe1 C30 C20 -118.9(5)
C3 Fe1 C30 C20 161.7(3)
C50 Fe1 C30 C20 -81.7(3)
C4 Fe1 C30 C20 137.4(11)
C1 Fe1 C30 C40 -152.9(3)
C2 Fe1 C30 C40 -111.8(3)
C5 Fe1 C30 C40 178.5(3)
C20 Fe1 C30 C40 118.9(5)
C10 Fe1 C30 C40 81.0(3)
C3 Fe1 C30 C40 -79.3(4)
C50 Fe1 C30 C40 37.3(3)
C4 Fe1 C30 C40 -103.7(12)
C1 Fe1 C30 C31 -32.6(6)
C2 Fe1 C30 C31 8.5(6)
C5 Fe1 C30 C31 -61.2(7)
C20 Fe1 C30 C31 -120.7(7)
C10 Fe1 C30 C31 -158.6(6)
C40 Fe1 C30 C31 120.3(7)
C3 Fe1 C30 C31 41.0(7)
C50 Fe1 C30 C31 157.6(6)
C4 Fe1 C30 C31 16.6(15)
C20 C30 C31 C32 -57.9(8)
C40 C30 C31 C32 133.6(6)
Fe1 C30 C31 C32 37.7(8)
C20 C30 C31 C36 116.4(6)
C40 C30 C31 C36 -52.1(8)
Fe1 C30 C31 C36 -148.0(5)
C36 C31 C32 C33 -0.1(9)
C30 C31 C32 C33 174.2(6)
C31 C32 C33 C34 -0.8(10)
C32 C33 C34 C35 0.8(11)
C33 C34 C35 C36 0.1(11)
C32 C31 C36 C35 1.1(9)
C30 C31 C36 C35 -173.6(6)
C34 C35 C36 C31 -1.1(10)
C20 C30 C40 C50 -0.4(6)
C31 C30 C40 C50 169.8(5)
Fe1 C30 C40 C50 -60.0(4)
C20 C30 C40 C41 -171.7(5)
C31 C30 C40 C41 -1.5(9)
Fe1 C30 C40 C41 128.6(5)
C20 C30 C40 Fe1 59.6(4)
C31 C30 C40 Fe1 -130.2(5)
C1 Fe1 C40 C50 162.7(4)
C2 Fe1 C40 C50 -159.1(3)
C5 Fe1 C40 C50 43(13)
C20 Fe1 C40 C50 81.5(3)
C30 Fe1 C40 C50 119.3(4)
C10 Fe1 C40 C50 37.3(3)
C3 Fe1 C40 C50 -115.1(3)
C4 Fe1 C40 C50 -76.8(4)
C1 Fe1 C40 C30 43.4(5)
C2 Fe1 C40 C30 81.6(4)
C5 Fe1 C40 C30 -76(13)
C20 Fe1 C40 C30 -37.8(3)
C10 Fe1 C40 C30 -82.0(3)
C3 Fe1 C40 C30 125.6(3)
C50 Fe1 C40 C30 -119.3(4)
C4 Fe1 C40 C30 164.0(3)
C1 Fe1 C40 C41 -73.8(6)
C2 Fe1 C40 C41 -35.7(6)
C5 Fe1 C40 C41 167(41)
C20 Fe1 C40 C41 -155.0(6)
C30 Fe1 C40 C41 -117.2(6)
C10 Fe1 C40 C41 160.8(6)
C3 Fe1 C40 C41 8.4(6)
C50 Fe1 C40 C41 123.5(6)
C4 Fe1 C40 C41 46.7(7)
C50 C40 C41 C46 125.3(6)
C30 C40 C41 C46 -65.1(8)
Fe1 C40 C41 C46 27.0(8)
C50 C40 C41 C42 -59.4(8)
C30 C40 C41 C42 110.3(6)
Fe1 C40 C41 C42 -157.6(4)
C46 C41 C42 C43 2.0(9)
C40 C41 C42 C43 -173.6(5)
C41 C42 C43 C44 -2.3(10)
C42 C43 C44 C45 1.0(11)
C43 C44 C45 C46 0.6(11)
C44 C45 C46 C41 -0.9(10)
C42 C41 C46 C45 -0.4(9)
C40 C41 C46 C45 174.9(6)
C30 C40 C50 C10 0.7(6)
C41 C40 C50 C10 171.7(5)
Fe1 C40 C50 C10 -58.2(4)
C30 C40 C50 C51 -167.1(5)
C41 C40 C50 C51 3.9(9)
Fe1 C40 C50 C51 133.9(5)
C30 C40 C50 Fe1 59.0(4)
C41 C40 C50 Fe1 -130.1(6)
C20 C10 C50 C40 -0.8(6)
C11 C10 C50 C40 -174.1(5)
Fe1 C10 C50 C40 58.4(4)
C20 C10 C50 C51 166.4(5)
C11 C10 C50 C51 -6.9(9)
Fe1 C10 C50 C51 -134.4(6)
C20 C10 C50 Fe1 -59.3(4)
C11 C10 C50 Fe1 127.5(6)
C1 Fe1 C50 C40 -100.0(12)
C2 Fe1 C50 C40 39.3(6)
C5 Fe1 C50 C40 -178.9(3)
C20 Fe1 C50 C40 -81.7(3)
C30 Fe1 C50 C40 -37.9(3)
C10 Fe1 C50 C40 -120.0(4)
C3 Fe1 C50 C40 87.5(4)
C4 Fe1 C50 C40 134.6(3)
C1 Fe1 C50 C10 20.0(13)
C2 Fe1 C50 C10 159.3(4)
C5 Fe1 C50 C10 -58.9(4)
C20 Fe1 C50 C10 38.3(3)
C30 Fe1 C50 C10 82.1(3)
C40 Fe1 C50 C10 120.0(4)
C3 Fe1 C50 C10 -152.5(3)
C4 Fe1 C50 C10 -105.4(3)
C1 Fe1 C50 C51 143.0(10)
C2 Fe1 C50 C51 -77.7(7)
C5 Fe1 C50 C51 64.1(7)
C20 Fe1 C50 C51 161.3(6)
C30 Fe1 C50 C51 -154.9(6)
C10 Fe1 C50 C51 123.0(7)
C40 Fe1 C50 C51 -117.0(7)
C3 Fe1 C50 C51 -29.5(7)
C4 Fe1 C50 C51 17.6(7)
C40 C50 C51 C52 128.5(6)
C10 C50 C51 C52 -37.0(8)
Fe1 C50 C51 C52 -136.5(5)
C40 C50 C51 C56 -44.1(8)
C10 C50 C51 C56 150.5(5)
Fe1 C50 C51 C56 51.0(8)
C56 C51 C52 C53 0.7(8)
C50 C51 C52 C53 -172.1(5)
C51 C52 C53 C54 -0.6(9)
C52 C53 C54 C55 -0.2(10)
C53 C54 C55 C56 0.9(10)
C54 C55 C56 C51 -0.9(9)
C52 C51 C56 C55 0.1(8)
C50 C51 C56 C55 172.8(5)
C4 P1 C60 C63 -165.6(4)
C70 P1 C60 C63 80.7(5)
Pd1 P1 C60 C63 -43.2(5)
C4 P1 C60 C61 -49.4(5)
C70 P1 C60 C61 -163.2(4)
Pd1 P1 C60 C61 72.9(4)
C4 P1 C60 C62 70.9(5)
C70 P1 C60 C62 -42.8(5)
Pd1 P1 C60 C62 -166.8(4)
C4 P1 C70 C73 -159.6(4)
C60 P1 C70 C73 -51.0(5)
Pd1 P1 C70 C73 68.0(5)
C4 P1 C70 C71 82.0(4)
C60 P1 C70 C71 -169.4(4)
Pd1 P1 C70 C71 -50.4(4)
C4 P1 C70 C72 -35.8(5)
C60 P1 C70 C72 72.8(5)
Pd1 P1 C70 C72 -168.2(4)
O93 C92 O94 C95 -38(4)
C91 C92 O94 C95 150(3)
C92 O94 C95 C96 162(3)
